data_7034672
loop_
_publ_author_name
'Gupta, Geetika'
'Chaturvedi, Jyotsna'
'Bhattacharya, Subrato'

_publ_section_title
;
 Geometrically unprecedented 3-, 5- and 7-membered Hg(ii)-Cu(i) and
 Hg(ii)-Ag(i) thiolate clusters: precursors to intermetallics.
;
_journal_issue 19
_journal_name_full 'Dalton transactions (Cambridge, England : 2003)'
_journal_page_first 8932
_journal_page_last 8937
_journal_paper_doi 10.1039/c4dt03500c
_journal_volume 44
_journal_year 2015
_chemical_formula_sum 'C97.4 H81.4 Ag3 Cl0.6 Hg2 P3 S7'
_chemical_formula_weight 2315.22
_chemical_name_systematic
;
 ?
;
_space_group_IT_number 2
_symmetry_cell_setting triclinic
_symmetry_space_group_name_Hall '-P 1'
_symmetry_space_group_name_H-M 'P -1'
_atom_sites_solution_hydrogens geom
_atom_sites_solution_primary direct
_atom_sites_solution_secondary difmap
_audit_creation_method SHELXL-97
_audit_update_record
;
2015-03-13 deposited with the CCDC.
2015-03-31 downloaded from the CCDC.
;
_cell_angle_alpha 68.901(7)
_cell_angle_beta 71.772(7)
_cell_angle_gamma 61.000(9)
_cell_formula_units_Z 2
_cell_length_a 17.0142(14)
_cell_length_b 17.3392(15)
_cell_length_c 20.1081(14)
_cell_measurement_temperature 293(2)
_cell_measurement_theta_max 29.3201
_cell_measurement_theta_min 2.9841
_cell_volume 4770.5(8)
_computing_cell_refinement 'CrysAlis Pro, Agilent Technologies'
_computing_data_collection 'CrysAlis Pro, Agilent Technologies'
_computing_data_reduction 'CrysAlis Pro, Agilent Technologies'
_computing_molecular_graphics 'Diamond Version 3.0'
_computing_publication_material 'WINGX V.1.70.01'
_computing_structure_refinement 'SHELXL-97 (Sheldrick, 1997)'
_computing_structure_solution 'SHELXS-97 (Sheldrick, 2008)'
_diffrn_ambient_temperature 293(2)
_diffrn_measured_fraction_theta_full 0.940
_diffrn_measured_fraction_theta_max 0.784
_diffrn_measurement_device_type 'XCalibur Eos, Oxford'
_diffrn_measurement_method '\w scans'
_diffrn_radiation_monochromator graphite
_diffrn_radiation_source 'fine-focus sealed tube'
_diffrn_radiation_type MoK\a
_diffrn_radiation_wavelength 0.71073
_diffrn_reflns_av_R_equivalents 0.0828
_diffrn_reflns_av_sigmaI/netI 0.1581
_diffrn_reflns_limit_h_max 22
_diffrn_reflns_limit_h_min -22
_diffrn_reflns_limit_k_max 21
_diffrn_reflns_limit_k_min -23
_diffrn_reflns_limit_l_max 26
_diffrn_reflns_limit_l_min -25
_diffrn_reflns_number 30216
_diffrn_reflns_theta_full 25.00
_diffrn_reflns_theta_max 29.10
_diffrn_reflns_theta_min 3.29
_exptl_absorpt_coefficient_mu 4.076
_exptl_absorpt_correction_T_max 0.4188
_exptl_absorpt_correction_T_min 0.3966
_exptl_absorpt_correction_type multi-scan
_exptl_absorpt_process_details 'CrysAlis Pro, Agilent Technologies'
_exptl_crystal_colour 'Light Yellow'
_exptl_crystal_density_diffrn 1.602
_exptl_crystal_density_method 'not measured'
_exptl_crystal_description Prism
_exptl_crystal_F_000 2268
_exptl_crystal_size_max 0.28
_exptl_crystal_size_mid 0.27
_exptl_crystal_size_min 0.26
_refine_diff_density_max 2.202
_refine_diff_density_min -1.974
_refine_diff_density_rms 0.171
_refine_ls_extinction_method none
_refine_ls_goodness_of_fit_ref 0.882
_refine_ls_hydrogen_treatment mixed
_refine_ls_matrix_type full
_refine_ls_number_parameters 805
_refine_ls_number_reflns 18543
_refine_ls_number_restraints 6
_refine_ls_restrained_S_all 0.883
_refine_ls_R_factor_all 0.1319
_refine_ls_R_factor_gt 0.0676
_refine_ls_shift/su_max 0.001
_refine_ls_shift/su_mean 0.000
_refine_ls_structure_factor_coef Fsqd
_refine_ls_weighting_details 'calc w=1/[\s^2^(Fo^2^)+(0.0851P)^2^+0.0000P] where P=(Fo^2^+2Fc^2^)/3'
_refine_ls_weighting_scheme calc
_refine_ls_wR_factor_gt 0.1546
_refine_ls_wR_factor_ref 0.1686
_reflns_number_gt 8690
_reflns_number_total 20311
_reflns_threshold_expression >2sigma(I)
_cod_data_source_file c4dt03500c2.cif
_cod_data_source_block Hg-Ag-Tr
_cod_depositor_comments
;
The following automatic conversions were performed:

'_exptl_absorpt_correction_type' value 'multi scan' changed to
'multi-scan' according to
/usr/data/users/saulius/crontab/automatic-downloads/rss-feeds/RSC/lib/dictionaries/cif_core.dic
dictionary named 'cif_core.dic' version 2.4.2 from 2011-04-26.

Automatic conversion script
Id: cif_fix_values 3143 2015-03-26 13:38:13Z robertas 

 Adding full bibliography for 7034672--7034673.cif.
;
_cod_original_cell_volume 4770.5(7)
_cod_original_formula_sum 'C97.40 H81.40 Ag3 Cl0.60 Hg2 P3 S7'
_cod_database_code 7034672

loop_
_symmetry_equiv_pos_as_xyz
'x, y, z'
'-x, -y, -z'

loop_
_atom_site_label
_atom_site_type_symbol
_atom_site_fract_x
_atom_site_fract_y
_atom_site_fract_z
_atom_site_U_iso_or_equiv
_atom_site_adp_type
_atom_site_occupancy
_atom_site_symmetry_multiplicity
_atom_site_calc_flag
_atom_site_refinement_flags
_atom_site_disorder_assembly
_atom_site_disorder_group
Hg1 Hg 0.80342(3) 0.34604(3) 0.56827(2) 0.05164(14) Uani 1 1 d . D .
Hg2 Hg 0.72822(3) 0.25254(4) 0.84472(2) 0.07151(18) Uani 1 1 d . D .
Ag3 Ag 0.90776(5) 0.14706(5) 0.69995(4) 0.0571(2) Uani 1 1 d . C .
Ag1 Ag 0.59208(5) 0.33627(6) 0.70032(4) 0.0563(2) Uani 1 1 d . B .
Ag2 Ag 0.78673(5) 0.44950(6) 0.70924(4) 0.0549(2) Uani 1 1 d . A .
S4 S 0.66269(16) 0.34045(18) 0.56636(13) 0.0502(7) Uani 1 1 d . . .
S3 S 0.73380(16) 0.18219(17) 0.75205(13) 0.0468(7) Uani 1 1 d . . .
S7 S 0.64336(16) 0.41449(18) 0.75644(14) 0.0506(7) Uani 1 1 d . . .
S1 S 0.79166(17) 0.49109(19) 0.56841(14) 0.0542(7) Uani 1 1 d . . .
S2 S 0.87954(16) 0.27552(18) 0.75301(14) 0.0477(6) Uani 1 1 d . . .
S5 S 0.94338(17) 0.21068(19) 0.55873(14) 0.0533(7) Uani 1 1 d . . .
P2 P 0.43861(16) 0.34553(19) 0.75390(14) 0.0497(7) Uani 1 1 d . . .
P3 P 1.01964(17) -0.00799(18) 0.73186(14) 0.0499(7) Uani 1 1 d . . .
P1 P 0.80307(18) 0.54924(19) 0.75822(15) 0.0518(7) Uani 1 1 d . . .
S6 S 0.7064(2) 0.2415(2) 0.96991(16) 0.0779(10) Uani 1 1 d . . .
C1 C 0.9141(7) 0.5523(7) 0.7214(7) 0.056(3) Uani 1 1 d . A .
C2 C 0.9441(7) 0.5628(8) 0.6473(6) 0.064(3) Uani 1 1 d . . .
H2 H 0.9067 0.5700 0.6182 0.077 Uiso 1 1 calc R A .
C3 C 1.0271(9) 0.5625(8) 0.6174(8) 0.081(4) Uani 1 1 d . A .
H3 H 1.0449 0.5739 0.5675 0.097 Uiso 1 1 calc R . .
C4 C 1.0846(9) 0.5458(9) 0.6596(11) 0.099(5) Uani 1 1 d . . .
H4 H 1.1433 0.5412 0.6390 0.119 Uiso 1 1 calc R A .
C5 C 1.0564(9) 0.5356(10) 0.7322(10) 0.096(5) Uani 1 1 d . A .
H5 H 1.0952 0.5274 0.7605 0.115 Uiso 1 1 calc R . .
C6 C 0.9700(8) 0.5371(8) 0.7651(6) 0.067(3) Uani 1 1 d . . .
H6 H 0.9514 0.5281 0.8150 0.080 Uiso 1 1 calc R A .
C7 C 0.7211(5) 0.6680(4) 0.7407(4) 0.060(3) Uani 1 1 d G A .
C8 C 0.7459(5) 0.7405(6) 0.7103(5) 0.086(4) Uani 1 1 d G . .
H8 H 0.8071 0.7295 0.6963 0.103 Uiso 1 1 calc R A .
C9 C 0.6791(7) 0.8295(5) 0.7009(6) 0.114(6) Uani 1 1 d G A .
H9 H 0.6957 0.8780 0.6806 0.137 Uiso 1 1 calc R . .
C10 C 0.5875(7) 0.8460(5) 0.7218(6) 0.140(7) Uani 1 1 d G . .
H10 H 0.5428 0.9055 0.7155 0.168 Uiso 1 1 calc R A .
C11 C 0.5627(4) 0.7735(7) 0.7522(6) 0.118(6) Uani 1 1 d G A .
H11 H 0.5014 0.7845 0.7662 0.142 Uiso 1 1 calc R . .
C12 C 0.6295(5) 0.6845(6) 0.7617(5) 0.084(4) Uani 1 1 d G . .
H12 H 0.6129 0.6360 0.7820 0.101 Uiso 1 1 calc R A .
C13 C 0.7929(17) 0.5130(16) 0.8565(7) 0.073(2) Uani 0.50 1 d PG A 1
C14 C 0.7584(15) 0.5694(11) 0.9030(10) 0.073(2) Uani 0.50 1 d PG A 1
H14 H 0.7401 0.6319 0.8843 0.087 Uiso 0.50 1 calc PR A 1
C15 C 0.7514(14) 0.5324(10) 0.9773(9) 0.073(2) Uani 0.50 1 d PG A 1
H15 H 0.7283 0.5701 1.0084 0.087 Uiso 0.50 1 calc PR A 1
C16 C 0.7788(14) 0.4390(11) 1.0052(7) 0.073(2) Uani 0.50 1 d PG A 1
H16 H 0.7741 0.4142 1.0549 0.087 Uiso 0.50 1 calc PR A 1
C17 C 0.8133(14) 0.3826(10) 0.9587(10) 0.073(2) Uani 0.50 1 d PG A 1
H17 H 0.8316 0.3201 0.9773 0.087 Uiso 0.50 1 calc PR A 1
C18 C 0.8203(16) 0.4196(15) 0.8844(9) 0.073(2) Uani 0.50 1 d PG A 1
H18 H 0.8434 0.3819 0.8533 0.087 Uiso 0.50 1 calc PR A 1
C13A C 0.7979(17) 0.5175(17) 0.8560(7) 0.073(2) Uani 0.50 1 d PG A 2
C14A C 0.7796(16) 0.5824(13) 0.8905(9) 0.073(2) Uani 0.50 1 d PG A 2
H14A H 0.7802 0.6384 0.8633 0.087 Uiso 0.50 1 calc PR A 2
C15A C 0.7605(14) 0.5636(11) 0.9655(10) 0.073(2) Uani 0.50 1 d PG A 2
H15A H 0.7483 0.6071 0.9886 0.087 Uiso 0.50 1 calc PR A 2
C16A C 0.7596(14) 0.4800(11) 1.0061(7) 0.073(2) Uani 0.50 1 d PG A 2
H16A H 0.7468 0.4674 1.0563 0.087 Uiso 0.50 1 calc PR A 2
C17A C 0.7778(14) 0.4150(10) 0.9717(9) 0.073(2) Uani 0.50 1 d PG A 2
H17A H 0.7773 0.3591 0.9988 0.087 Uiso 0.50 1 calc PR A 2
C18A C 0.7970(16) 0.4338(14) 0.8966(10) 0.073(2) Uani 0.50 1 d PG A 2
H18A H 0.8092 0.3904 0.8735 0.087 Uiso 0.50 1 calc PR A 2
C19 C 0.3572(7) 0.4632(7) 0.7346(6) 0.054(3) Uani 1 1 d . B .
C20 C 0.3693(8) 0.5161(9) 0.6660(7) 0.081(4) Uani 1 1 d . . .
H20 H 0.4192 0.4911 0.6322 0.097 Uiso 1 1 calc R B .
C21 C 0.3071(10) 0.6076(11) 0.6463(8) 0.093(5) Uani 1 1 d . B .
H21 H 0.3148 0.6428 0.5994 0.111 Uiso 1 1 calc R . .
C22 C 0.2344(9) 0.6447(10) 0.6973(8) 0.090(3) Uani 1 1 d . . .
H22 H 0.1936 0.7055 0.6852 0.108 Uiso 1 1 calc R B .
C23 C 0.2224(8) 0.5929(9) 0.7646(8) 0.090(3) Uani 1 1 d . B .
H23 H 0.1726 0.6184 0.7982 0.108 Uiso 1 1 calc R . .
C24 C 0.2829(7) 0.5019(9) 0.7849(6) 0.069(3) Uani 1 1 d . . .
H24 H 0.2737 0.4672 0.8318 0.083 Uiso 1 1 calc R B .
C25 C 0.4233(5) 0.3042(5) 0.8516(3) 0.058(3) Uani 1 1 d G B .
C26 C 0.4664(5) 0.3249(5) 0.8868(4) 0.057(3) Uani 1 1 d G . .
H26 H 0.4967 0.3620 0.8607 0.068 Uiso 1 1 calc R B .
C27 C 0.4642(6) 0.2902(6) 0.9611(4) 0.086(4) Uani 1 1 d G B .
H27 H 0.4930 0.3040 0.9846 0.103 Uiso 1 1 calc R . .
C28 C 0.4189(6) 0.2347(6) 1.0001(3) 0.095(5) Uani 1 1 d G . .
H28 H 0.4174 0.2115 1.0498 0.113 Uiso 1 1 calc R B .
C29 C 0.3758(6) 0.2140(6) 0.9649(4) 0.117(6) Uani 1 1 d G B .
H29 H 0.3455 0.1768 0.9910 0.140 Uiso 1 1 calc R . .
C30 C 0.3780(6) 0.2487(6) 0.8907(5) 0.085(4) Uani 1 1 d G . .
H30 H 0.3491 0.2348 0.8671 0.102 Uiso 1 1 calc R B .
C31 C 0.396(2) 0.291(2) 0.7192(17) 0.083(3) Uani 0.50 1 d PG B 1
C32 C 0.3250(17) 0.3467(14) 0.6796(14) 0.083(3) Uani 0.50 1 d PG B 1
H32 H 0.2970 0.4091 0.6754 0.099 Uiso 0.50 1 calc PR B 1
C33 C 0.2963(13) 0.3095(13) 0.6461(10) 0.083(3) Uani 0.50 1 d PG B 1
H33 H 0.2491 0.3471 0.6195 0.099 Uiso 0.50 1 calc PR B 1
C34 C 0.3381(13) 0.2162(13) 0.6522(9) 0.083(3) Uani 0.50 1 d PG B 1
H34 H 0.3189 0.1914 0.6298 0.099 Uiso 0.50 1 calc PR B 1
C35 C 0.4087(15) 0.1601(13) 0.6919(12) 0.083(3) Uani 0.50 1 d PG B 1
H35 H 0.4367 0.0977 0.6960 0.099 Uiso 0.50 1 calc PR B 1
C36 C 0.4374(17) 0.1973(19) 0.7254(16) 0.083(3) Uani 0.50 1 d PG B 1
H36 H 0.4846 0.1597 0.7519 0.099 Uiso 0.50 1 calc PR B 1
C31A C 0.395(2) 0.2858(19) 0.7291(17) 0.083(3) Uani 0.50 1 d PG B 2
C32A C 0.3183(17) 0.3270(13) 0.6970(13) 0.083(3) Uani 0.50 1 d PG B 2
H32A H 0.2819 0.3891 0.6915 0.099 Uiso 0.50 1 calc PR B 2
C33A C 0.2957(13) 0.2754(13) 0.6734(9) 0.083(3) Uani 0.50 1 d PG B 2
H33A H 0.2442 0.3029 0.6519 0.099 Uiso 0.50 1 calc PR B 2
C34A C 0.3501(13) 0.1826(13) 0.6817(9) 0.083(3) Uani 0.50 1 d PG B 2
H34A H 0.3350 0.1480 0.6658 0.099 Uiso 0.50 1 calc PR B 2
C35A C 0.4271(15) 0.1414(14) 0.7137(13) 0.083(3) Uani 0.50 1 d PG B 2
H35A H 0.4636 0.0793 0.7193 0.099 Uiso 0.50 1 calc PR B 2
C36A C 0.4498(17) 0.193(2) 0.7374(17) 0.083(3) Uani 0.50 1 d PG B 2
H36A H 0.5013 0.1655 0.7588 0.099 Uiso 0.50 1 calc PR B 2
C37 C 1.0237(15) -0.0639(15) 0.8248(8) 0.078(2) Uiso 0.50 1 d PG C 1
C38 C 0.9434(12) -0.0511(13) 0.8747(11) 0.078(2) Uiso 0.50 1 d PG C 1
H38 H 0.8874 -0.0146 0.8592 0.094 Uiso 0.50 1 calc PR C 1
C39 C 0.9468(10) -0.0928(12) 0.9478(10) 0.078(2) Uiso 0.50 1 d PG C 1
H39 H 0.8931 -0.0842 0.9812 0.094 Uiso 0.50 1 calc PR C 1
C40 C 1.0306(12) -0.1473(12) 0.9709(7) 0.078(2) Uiso 0.50 1 d PG C 1
H40 H 1.0329 -0.1753 1.0198 0.094 Uiso 0.50 1 calc PR C 1
C41 C 1.1109(9) -0.1601(12) 0.9210(10) 0.078(2) Uiso 0.50 1 d PG C 1
H41 H 1.1669 -0.1966 0.9365 0.094 Uiso 0.50 1 calc PR C 1
C42 C 1.1075(12) -0.1184(15) 0.8480(9) 0.078(2) Uiso 0.50 1 d PG C 1
H42 H 1.1612 -0.1270 0.8146 0.094 Uiso 0.50 1 calc PR C 1
C37A C 1.0229(16) -0.0499(16) 0.8303(8) 0.078(2) Uiso 0.50 1 d PG C 2
C38A C 0.9390(12) -0.0260(13) 0.8759(11) 0.078(2) Uiso 0.50 1 d PG C 2
H38A H 0.8854 0.0058 0.8567 0.094 Uiso 0.50 1 calc PR C 2
C39A C 0.9352(9) -0.0495(12) 0.9503(10) 0.078(2) Uiso 0.50 1 d PG C 2
H39A H 0.8791 -0.0335 0.9808 0.094 Uiso 0.50 1 calc PR C 2
C40A C 1.0153(12) -0.0970(12) 0.9790(7) 0.078(2) Uiso 0.50 1 d PG C 2
H40A H 1.0128 -0.1128 1.0288 0.094 Uiso 0.50 1 calc PR C 2
C41A C 1.0992(10) -0.1210(12) 0.9334(10) 0.078(2) Uiso 0.50 1 d PG C 2
H41A H 1.1529 -0.1528 0.9526 0.094 Uiso 0.50 1 calc PR C 2
C42A C 1.1030(12) -0.0975(15) 0.8590(9) 0.078(2) Uiso 0.50 1 d PG C 2
H42A H 1.1592 -0.1135 0.8285 0.094 Uiso 0.50 1 calc PR C 2
C43 C 1.0023(6) -0.0842(7) 0.7009(6) 0.055(3) Uani 1 1 d . C .
C44 C 1.0010(7) -0.1670(8) 0.7468(7) 0.070(3) Uani 1 1 d . . .
H44 H 1.0082 -0.1835 0.7947 0.084 Uiso 1 1 calc R C .
C45 C 0.9888(9) -0.2252(10) 0.7207(8) 0.087(4) Uani 1 1 d . C .
H45 H 0.9878 -0.2801 0.7506 0.104 Uiso 1 1 calc R . .
C46 C 0.9786(8) -0.1985(11) 0.6510(11) 0.101(5) Uani 1 1 d . . .
H46 H 0.9714 -0.2361 0.6323 0.121 Uiso 1 1 calc R C .
C47 C 0.9788(9) -0.1155(12) 0.6062(8) 0.094(4) Uani 1 1 d . C .
H47 H 0.9717 -0.0982 0.5582 0.112 Uiso 1 1 calc R . .
C48 C 0.9892(8) -0.0609(10) 0.6328(7) 0.077(4) Uani 1 1 d . . .
H48 H 0.9872 -0.0049 0.6030 0.092 Uiso 1 1 calc R C .
C49 C 1.1372(4) -0.0284(6) 0.6927(4) 0.065(3) Uani 1 1 d G C .
C50 C 1.2030(6) -0.1121(6) 0.6803(5) 0.109(5) Uani 1 1 d G . .
H50 H 1.1861 -0.1583 0.6869 0.131 Uiso 1 1 calc R C .
C51 C 1.2941(6) -0.1268(7) 0.6581(6) 0.142(7) Uani 1 1 d G C .
H51 H 1.3381 -0.1828 0.6498 0.170 Uiso 1 1 calc R . .
C52 C 1.3194(5) -0.0578(9) 0.6483(6) 0.146(8) Uani 1 1 d G . .
H52 H 1.3803 -0.0676 0.6334 0.175 Uiso 1 1 calc R C .
C53 C 1.2536(7) 0.0259(8) 0.6606(6) 0.147(8) Uani 1 1 d G C .
H53 H 1.2705 0.0721 0.6540 0.177 Uiso 1 1 calc R . .
C54 C 1.1625(6) 0.0406(6) 0.6828(5) 0.098(5) Uani 1 1 d G . .
H54 H 1.1185 0.0966 0.6911 0.118 Uiso 1 1 calc R C .
C55 C 0.6767(4) 0.5687(5) 0.5588(4) 0.057(3) Uani 1 1 d G D .
C56 C 0.6312(6) 0.6329(6) 0.5994(4) 0.103(5) Uani 1 1 d G . .
H56 H 0.6600 0.6330 0.6318 0.123 Uiso 1 1 calc R D .
C57 C 0.5425(6) 0.6970(6) 0.5917(5) 0.096(4) Uani 1 1 d G D .
H57 H 0.5120 0.7400 0.6189 0.115 Uiso 1 1 calc R . .
C58 C 0.4994(4) 0.6970(6) 0.5434(5) 0.104(5) Uani 1 1 d G . .
H58 H 0.4401 0.7399 0.5382 0.125 Uiso 1 1 calc R D .
C59 C 0.5450(6) 0.6327(7) 0.5027(5) 0.108(5) Uani 1 1 d G D .
H59 H 0.5161 0.6327 0.4703 0.129 Uiso 1 1 calc R . .
C60 C 0.6336(6) 0.5686(5) 0.5104(4) 0.084(4) Uani 1 1 d G . .
H60 H 0.6641 0.5256 0.4832 0.101 Uiso 1 1 calc R D .
C61 C 0.5551(5) 0.4955(4) 0.8025(4) 0.057(3) Uani 1 1 d G D .
C62 C 0.5575(6) 0.4968(6) 0.8706(4) 0.087(4) Uani 1 1 d G . .
H62 H 0.6064 0.4530 0.8939 0.105 Uiso 1 1 calc R D .
C63 C 0.4869(8) 0.5636(7) 0.9036(4) 0.116(5) Uani 1 1 d G D .
H63 H 0.4885 0.5644 0.9492 0.139 Uiso 1 1 calc R . .
C64 C 0.4138(6) 0.6290(6) 0.8687(6) 0.116(5) Uani 1 1 d G . .
H64 H 0.3665 0.6736 0.8908 0.139 Uiso 1 1 calc R D .
C65 C 0.4113(4) 0.6277(5) 0.8007(6) 0.105(5) Uani 1 1 d G D .
H65 H 0.3624 0.6714 0.7773 0.126 Uiso 1 1 calc R . .
C66 C 0.4820(6) 0.5609(6) 0.7676(4) 0.075(4) Uani 1 1 d G . .
H66 H 0.4804 0.5600 0.7221 0.090 Uiso 1 1 calc R D .
C67 C 0.6968(5) 0.2280(4) 0.5616(4) 0.045(2) Uani 1 1 d G . .
C68 C 0.6415(4) 0.1833(5) 0.6031(3) 0.068(3) Uani 1 1 d G . .
H68 H 0.5909 0.2102 0.6357 0.082 Uiso 1 1 calc R . .
C69 C 0.6618(5) 0.0985(5) 0.5959(4) 0.095(3) Uani 1 1 d G . .
H69 H 0.6247 0.0686 0.6237 0.114 Uiso 1 1 calc R . .
C70 C 0.7374(6) 0.0583(4) 0.5473(5) 0.095(3) Uani 1 1 d G . .
H70 H 0.7510 0.0016 0.5425 0.114 Uiso 1 1 calc R . .
C71 C 0.7927(5) 0.1029(6) 0.5058(4) 0.091(4) Uani 1 1 d G . .
H71 H 0.8434 0.0761 0.4733 0.109 Uiso 1 1 calc R . .
C72 C 0.7725(4) 0.1878(5) 0.5130(4) 0.066(3) Uani 1 1 d G . .
H72 H 0.8095 0.2176 0.4852 0.079 Uiso 1 1 calc R . .
C73 C 0.7046(17) 0.0875(12) 0.7890(17) 0.0601(18) Uani 0.50 1 d PG D 1
C74 C 0.6304(15) 0.0808(11) 0.8412(15) 0.0601(18) Uani 0.50 1 d PG D 1
H74 H 0.5915 0.1280 0.8636 0.072 Uiso 0.50 1 calc PR D 1
C75 C 0.6144(11) 0.0037(11) 0.8598(10) 0.0601(18) Uani 0.50 1 d PG D 1
H75 H 0.5648 -0.0007 0.8947 0.072 Uiso 0.50 1 calc PR D 1
C76 C 0.6727(11) -0.0669(9) 0.8263(9) 0.0601(18) Uani 0.50 1 d PG D 1
H76 H 0.6620 -0.1185 0.8388 0.072 Uiso 0.50 1 calc PR D 1
C77 C 0.7469(11) -0.0603(11) 0.7742(9) 0.0601(18) Uani 0.50 1 d PG D 1
H77 H 0.7859 -0.1075 0.7518 0.072 Uiso 0.50 1 calc PR D 1
C78 C 0.7629(13) 0.0169(14) 0.7555(13) 0.0601(18) Uani 0.50 1 d PG D 1
H78 H 0.8125 0.0213 0.7207 0.072 Uiso 0.50 1 calc PR D 1
C73A C 0.7062(17) 0.0877(12) 0.7903(16) 0.0601(18) Uani 0.50 1 d PG D 2
C74A C 0.6270(16) 0.0998(10) 0.8415(16) 0.0601(18) Uani 0.50 1 d PG D 2
H74A H 0.5929 0.1547 0.8546 0.072 Uiso 0.50 1 calc PR D 2
C75A C 0.5989(11) 0.0296(11) 0.8730(11) 0.0601(18) Uani 0.50 1 d PG D 2
H75A H 0.5459 0.0376 0.9072 0.072 Uiso 0.50 1 calc PR D 2
C76A C 0.6499(10) -0.0526(9) 0.8533(9) 0.0601(18) Uani 0.50 1 d PG D 2
H76A H 0.6311 -0.0996 0.8744 0.072 Uiso 0.50 1 calc PR D 2
C77A C 0.7291(10) -0.0646(10) 0.8022(9) 0.0601(18) Uani 0.50 1 d PG D 2
H77A H 0.7633 -0.1196 0.7890 0.072 Uiso 0.50 1 calc PR D 2
C78A C 0.7573(13) 0.0056(14) 0.7707(12) 0.0601(18) Uani 0.50 1 d PG D 2
H78A H 0.8103 -0.0025 0.7365 0.072 Uiso 0.50 1 calc PR D 2
C79 C 0.6853(7) 0.1430(9) 1.0185(5) 0.060(3) Uani 1 1 d . D .
C80 C 0.6999(11) 0.0773(11) 0.9895(9) 0.100(5) Uani 1 1 d . . .
H80 H 0.7271 0.0800 0.9413 0.120 Uiso 1 1 calc R D .
C81 C 0.6761(11) 0.0063(12) 1.0291(8) 0.107(5) Uani 1 1 d . D .
H81 H 0.6824 -0.0363 1.0077 0.129 Uiso 1 1 calc R . .
C82 C 0.6429(10) 0.0007(12) 1.1006(10) 0.105(6) Uani 1 1 d . . .
H82 H 0.6223 -0.0441 1.1280 0.126 Uiso 1 1 calc R D .
C83 C 0.6393(14) 0.0570(13) 1.1315(10) 0.149(8) Uani 1 1 d . D .
H83 H 0.6225 0.0468 1.1815 0.179 Uiso 1 1 calc R . .
C84 C 0.6592(12) 0.1309(11) 1.0934(8) 0.135(7) Uani 1 1 d . . .
H84 H 0.6555 0.1708 1.1164 0.162 Uiso 1 1 calc R D .
C85 C 0.9791(6) 0.2424(7) 0.7859(5) 0.046(2) Uani 1 1 d . D .
C86 C 1.0235(8) 0.1589(9) 0.8263(6) 0.076(4) Uani 1 1 d . . .
H86 H 0.9979 0.1172 0.8422 0.091 Uiso 1 1 calc R D .
C87 C 1.1068(9) 0.1328(10) 0.8451(6) 0.081(4) Uani 1 1 d . D .
H87 H 1.1382 0.0730 0.8697 0.097 Uiso 1 1 calc R . .
C88 C 1.1416(10) 0.1931(11) 0.8280(9) 0.102(5) Uani 1 1 d . . .
H88 H 1.1937 0.1774 0.8449 0.122 Uiso 1 1 calc R D .
C89 C 1.1020(9) 0.2739(12) 0.7874(9) 0.112(6) Uani 1 1 d . D .
H89 H 1.1292 0.3142 0.7717 0.134 Uiso 1 1 calc R . .
C90 C 1.0178(8) 0.3016(9) 0.7665(7) 0.089(4) Uani 1 1 d . . .
H90 H 0.9890 0.3607 0.7394 0.107 Uiso 1 1 calc R D .
C91 C 1.0350(6) 0.2409(7) 0.5458(5) 0.046(2) Uani 1 1 d . D .
C92 C 1.1177(7) 0.1920(9) 0.5063(7) 0.079(4) Uani 1 1 d . . .
H92 H 1.1238 0.1456 0.4894 0.094 Uiso 1 1 calc R D .
C93 C 1.1934(8) 0.2149(12) 0.4923(7) 0.098(5) Uani 1 1 d . D .
H93 H 1.2487 0.1858 0.4646 0.118 Uiso 1 1 calc R . .
C94 C 1.1806(8) 0.2808(11) 0.5212(7) 0.081(4) Uani 1 1 d . . .
H94 H 1.2294 0.2954 0.5126 0.097 Uiso 1 1 calc R D .
C95 C 1.1011(8) 0.3274(10) 0.5621(7) 0.083(4) Uani 1 1 d . D .
H95 H 1.0963 0.3716 0.5809 0.099 Uiso 1 1 calc R . .
C96 C 1.0270(8) 0.3057(8) 0.5745(6) 0.068(3) Uani 1 1 d . . .
H96 H 0.9723 0.3357 0.6023 0.082 Uiso 1 1 calc R D .
Cl1 Cl 0.1239(12) 0.3652(11) 0.9303(7) 0.082(5) Uani 0.20 1 d PD . .
Cl2 Cl 0.1451(11) 0.2384(15) 1.0731(10) 0.130(10) Uani 0.20 1 d PD . .
Cl3 Cl -0.0128(11) 0.3821(18) 1.0688(11) 0.156(12) Uani 0.20 1 d PD . .
C01 C 0.0721(18) 0.318(2) 1.0118(12) 0.126(13) Uani 0.20 1 d PD . .
H01 H 0.0463 0.2851 1.0007 0.152 Uiso 0.20 1 calc PR . .
C001 C 0.547(2) 0.949(2) 0.5613(11) 0.096(3) Uani 0.40 1 d PD . .
H001 H 0.5727 0.9159 0.6031 0.115 Uiso 0.40 1 calc PR . .
C002 C 0.503(2) 1.0444(19) 0.5432(16) 0.096(3) Uani 0.40 1 d PD . .
H002 H 0.5095 1.0762 0.5685 0.115 Uiso 0.40 1 calc PR . .
C003 C 0.550(2) 0.907(2) 0.5126(14) 0.096(3) Uani 0.40 1 d PD . .
H003 H 0.5869 0.8449 0.5170 0.115 Uiso 0.40 1 calc PR . .

loop_
_atom_site_aniso_label
_atom_site_aniso_U_11
_atom_site_aniso_U_22
_atom_site_aniso_U_33
_atom_site_aniso_U_23
_atom_site_aniso_U_13
_atom_site_aniso_U_12
Hg1 0.0470(2) 0.0530(3) 0.0537(3) -0.0098(2) -0.00935(18) -0.0221(2)
Hg2 0.0781(3) 0.0788(4) 0.0557(3) -0.0077(3) -0.0149(2) -0.0357(3)
Ag3 0.0541(5) 0.0404(5) 0.0722(6) -0.0158(4) -0.0138(4) -0.0134(4)
Ag1 0.0391(4) 0.0649(6) 0.0687(5) -0.0209(4) -0.0070(4) -0.0232(4)
Ag2 0.0535(5) 0.0484(5) 0.0719(6) -0.0152(4) -0.0145(4) -0.0259(4)
S4 0.0415(14) 0.0500(17) 0.0582(16) -0.0145(13) -0.0101(11) -0.0168(12)
S3 0.0421(13) 0.0380(15) 0.0584(16) -0.0061(13) -0.0125(11) -0.0170(12)
S7 0.0398(13) 0.0450(16) 0.0704(17) -0.0146(14) -0.0108(12) -0.0195(12)
S1 0.0454(14) 0.0533(17) 0.0616(17) -0.0069(14) -0.0109(12) -0.0231(13)
S2 0.0424(14) 0.0405(15) 0.0612(16) -0.0152(13) -0.0095(11) -0.0160(12)
S5 0.0520(15) 0.0485(17) 0.0640(17) -0.0142(14) -0.0143(12) -0.0218(13)
P2 0.0385(14) 0.0510(18) 0.0604(17) -0.0088(14) -0.0074(12) -0.0235(13)
P3 0.0480(15) 0.0360(15) 0.0588(17) -0.0147(13) -0.0117(12) -0.0090(12)
P1 0.0559(16) 0.0450(17) 0.0633(18) -0.0159(14) -0.0103(13) -0.0262(14)
S6 0.110(3) 0.083(3) 0.0549(18) -0.0058(17) -0.0198(17) -0.055(2)
C1 0.046(6) 0.030(6) 0.100(9) -0.017(6) -0.023(6) -0.014(5)
C2 0.057(7) 0.062(8) 0.059(7) -0.011(6) 0.001(5) -0.024(6)
C3 0.066(8) 0.063(9) 0.113(11) -0.014(8) -0.007(8) -0.037(7)
C4 0.057(8) 0.067(10) 0.169(16) -0.024(11) -0.003(10) -0.037(7)
C5 0.065(9) 0.098(12) 0.149(14) -0.032(11) -0.035(9) -0.042(9)
C6 0.080(8) 0.062(8) 0.073(8) -0.023(6) -0.013(6) -0.036(7)
C7 0.068(7) 0.055(8) 0.065(7) -0.023(6) -0.012(6) -0.026(6)
C8 0.075(8) 0.046(8) 0.133(12) -0.008(8) -0.024(8) -0.030(7)
C9 0.126(13) 0.051(9) 0.169(15) -0.013(10) -0.035(12) -0.043(10)
C10 0.120(15) 0.074(12) 0.183(18) -0.041(12) -0.002(13) -0.017(11)
C11 0.074(10) 0.060(10) 0.202(18) -0.059(11) 0.008(10) -0.015(8)
C12 0.055(7) 0.066(9) 0.121(11) -0.019(8) -0.004(7) -0.028(7)
C13 0.111(5) 0.049(5) 0.064(4) -0.023(3) -0.006(4) -0.038(4)
C14 0.111(5) 0.049(5) 0.064(4) -0.023(3) -0.006(4) -0.038(4)
C15 0.111(5) 0.049(5) 0.064(4) -0.023(3) -0.006(4) -0.038(4)
C16 0.111(5) 0.049(5) 0.064(4) -0.023(3) -0.006(4) -0.038(4)
C17 0.111(5) 0.049(5) 0.064(4) -0.023(3) -0.006(4) -0.038(4)
C18 0.111(5) 0.049(5) 0.064(4) -0.023(3) -0.006(4) -0.038(4)
C13A 0.111(5) 0.049(5) 0.064(4) -0.023(3) -0.006(4) -0.038(4)
C14A 0.111(5) 0.049(5) 0.064(4) -0.023(3) -0.006(4) -0.038(4)
C15A 0.111(5) 0.049(5) 0.064(4) -0.023(3) -0.006(4) -0.038(4)
C16A 0.111(5) 0.049(5) 0.064(4) -0.023(3) -0.006(4) -0.038(4)
C17A 0.111(5) 0.049(5) 0.064(4) -0.023(3) -0.006(4) -0.038(4)
C18A 0.111(5) 0.049(5) 0.064(4) -0.023(3) -0.006(4) -0.038(4)
C19 0.045(6) 0.050(7) 0.064(7) 0.003(6) -0.019(5) -0.025(5)
C20 0.069(8) 0.079(10) 0.097(10) 0.000(8) -0.029(7) -0.039(8)
C21 0.092(10) 0.092(11) 0.094(11) 0.007(9) -0.040(9) -0.046(9)
C22 0.061(6) 0.062(7) 0.127(9) -0.022(6) -0.021(6) -0.009(5)
C23 0.061(6) 0.062(7) 0.127(9) -0.022(6) -0.021(6) -0.009(5)
C24 0.051(7) 0.084(10) 0.074(8) -0.034(7) 0.003(6) -0.028(7)
C25 0.040(6) 0.057(7) 0.060(7) -0.002(6) -0.001(5) -0.022(5)
C26 0.067(7) 0.074(8) 0.034(6) -0.012(6) 0.003(5) -0.040(6)
C27 0.077(9) 0.104(11) 0.085(10) -0.011(8) -0.021(7) -0.048(8)
C28 0.105(11) 0.084(11) 0.080(10) -0.008(8) -0.010(8) -0.041(9)
C29 0.132(13) 0.106(13) 0.103(12) 0.018(10) -0.003(10) -0.084(11)
C30 0.109(10) 0.101(11) 0.071(9) -0.011(8) -0.006(7) -0.077(9)
C31 0.096(5) 0.101(7) 0.077(8) 0.002(6) -0.027(4) -0.070(5)
C32 0.096(5) 0.101(7) 0.077(8) 0.002(6) -0.027(4) -0.070(5)
C33 0.096(5) 0.101(7) 0.077(8) 0.002(6) -0.027(4) -0.070(5)
C34 0.096(5) 0.101(7) 0.077(8) 0.002(6) -0.027(4) -0.070(5)
C35 0.096(5) 0.101(7) 0.077(8) 0.002(6) -0.027(4) -0.070(5)
C36 0.096(5) 0.101(7) 0.077(8) 0.002(6) -0.027(4) -0.070(5)
C31A 0.096(5) 0.101(7) 0.077(8) 0.002(6) -0.027(4) -0.070(5)
C32A 0.096(5) 0.101(7) 0.077(8) 0.002(6) -0.027(4) -0.070(5)
C33A 0.096(5) 0.101(7) 0.077(8) 0.002(6) -0.027(4) -0.070(5)
C34A 0.096(5) 0.101(7) 0.077(8) 0.002(6) -0.027(4) -0.070(5)
C35A 0.096(5) 0.101(7) 0.077(8) 0.002(6) -0.027(4) -0.070(5)
C36A 0.096(5) 0.101(7) 0.077(8) 0.002(6) -0.027(4) -0.070(5)
C43 0.041(6) 0.048(7) 0.059(7) -0.021(6) 0.006(5) -0.009(5)
C44 0.068(8) 0.054(8) 0.081(9) -0.006(7) -0.019(6) -0.025(6)
C45 0.092(10) 0.072(10) 0.104(11) -0.008(9) -0.030(9) -0.042(8)
C46 0.063(8) 0.062(10) 0.199(19) -0.092(12) -0.018(10) -0.003(7)
C47 0.077(9) 0.105(14) 0.118(12) -0.075(11) -0.012(8) -0.023(9)
C48 0.068(8) 0.094(11) 0.087(10) -0.051(8) -0.010(7) -0.030(8)
C49 0.040(6) 0.069(8) 0.077(8) -0.011(7) -0.017(5) -0.019(6)
C50 0.049(8) 0.108(13) 0.169(15) -0.058(11) -0.001(9) -0.026(8)
C51 0.069(11) 0.128(16) 0.204(19) -0.077(14) 0.004(11) -0.015(10)
C52 0.060(10) 0.136(18) 0.24(2) -0.082(16) 0.019(12) -0.037(11)
C53 0.134(15) 0.20(2) 0.124 0.002(14) 0.008(12) -0.131(16)
C54 0.076(9) 0.099(12) 0.109(11) -0.014(9) -0.005(8) -0.044(9)
C55 0.055(7) 0.059(8) 0.053(7) 0.001(6) -0.008(5) -0.031(6)
C56 0.062(9) 0.113(13) 0.117(12) -0.019(10) -0.042(8) -0.016(9)
C57 0.083(10) 0.067(10) 0.109(11) -0.045(8) -0.012(8) 0.003(7)
C58 0.075(10) 0.099(13) 0.130(13) -0.025(10) -0.057(9) -0.008(9)
C59 0.085(10) 0.087(11) 0.152(14) -0.019(10) -0.078(10) -0.010(9)
C60 0.081(9) 0.075(10) 0.091(9) -0.029(7) -0.039(7) -0.009(7)
C61 0.058(7) 0.039(6) 0.075(8) -0.002(6) -0.008(6) -0.030(6)
C62 0.097(10) 0.076(10) 0.070(9) -0.011(8) -0.014(7) -0.028(8)
C63 0.142(12) 0.071(8) 0.115(10) -0.058(8) 0.045(8) -0.046(7)
C64 0.142(12) 0.071(8) 0.115(10) -0.058(8) 0.045(8) -0.046(7)
C65 0.048(8) 0.086(11) 0.172(16) -0.042(11) -0.013(9) -0.017(7)
C66 0.056(7) 0.062(8) 0.100(10) -0.028(7) -0.006(7) -0.018(6)
C67 0.046(6) 0.053(7) 0.035(5) -0.017(5) -0.008(4) -0.015(5)
C68 0.059(7) 0.069(9) 0.081(8) -0.027(7) 0.001(6) -0.032(6)
C69 0.102(8) 0.071(7) 0.127(10) -0.038(6) -0.007(6) -0.044(7)
C70 0.102(8) 0.071(7) 0.127(10) -0.038(6) -0.007(6) -0.044(7)
C71 0.085(9) 0.074(10) 0.106(11) -0.057(9) 0.015(8) -0.022(8)
C72 0.055(7) 0.072(9) 0.080(8) -0.041(7) 0.000(6) -0.024(6)
C73 0.061(4) 0.044(3) 0.074(5) -0.019(3) 0.009(3) -0.030(3)
C74 0.061(4) 0.044(3) 0.074(5) -0.019(3) 0.009(3) -0.030(3)
C75 0.061(4) 0.044(3) 0.074(5) -0.019(3) 0.009(3) -0.030(3)
C76 0.061(4) 0.044(3) 0.074(5) -0.019(3) 0.009(3) -0.030(3)
C77 0.061(4) 0.044(3) 0.074(5) -0.019(3) 0.009(3) -0.030(3)
C78 0.061(4) 0.044(3) 0.074(5) -0.019(3) 0.009(3) -0.030(3)
C73A 0.061(4) 0.044(3) 0.074(5) -0.019(3) 0.009(3) -0.030(3)
C74A 0.061(4) 0.044(3) 0.074(5) -0.019(3) 0.009(3) -0.030(3)
C75A 0.061(4) 0.044(3) 0.074(5) -0.019(3) 0.009(3) -0.030(3)
C76A 0.061(4) 0.044(3) 0.074(5) -0.019(3) 0.009(3) -0.030(3)
C77A 0.061(4) 0.044(3) 0.074(5) -0.019(3) 0.009(3) -0.030(3)
C78A 0.061(4) 0.044(3) 0.074(5) -0.019(3) 0.009(3) -0.030(3)
C79 0.051(6) 0.072(9) 0.035(6) -0.010(6) 0.001(5) -0.018(6)
C80 0.128(13) 0.080(11) 0.096(11) -0.001(10) -0.056(10) -0.039(10)
C81 0.167(16) 0.107(14) 0.069(10) -0.024(10) -0.005(10) -0.080(12)
C82 0.108(11) 0.081(12) 0.107(14) 0.013(11) 0.002(10) -0.062(10)
C83 0.23(2) 0.109(16) 0.086(13) -0.020(12) 0.057(12) -0.106(16)
C84 0.210(19) 0.099(13) 0.071(11) -0.018(10) 0.042(11) -0.088(13)
C85 0.042(5) 0.038(6) 0.063(7) -0.026(5) -0.010(5) -0.010(5)
C86 0.079(9) 0.087(10) 0.065(8) -0.003(7) -0.026(6) -0.041(8)
C87 0.082(9) 0.089(11) 0.070(8) -0.023(7) -0.031(7) -0.022(8)
C88 0.081(10) 0.086(12) 0.144(14) -0.018(10) -0.049(9) -0.029(10)
C89 0.064(9) 0.101(13) 0.185(16) -0.019(12) -0.042(10) -0.045(9)
C90 0.061(8) 0.059(8) 0.143(12) -0.002(8) -0.040(8) -0.025(7)
C91 0.033(5) 0.041(6) 0.051(6) -0.020(5) -0.003(4) -0.003(4)
C92 0.045(7) 0.085(10) 0.117(10) -0.086(8) 0.009(6) -0.007(6)
C93 0.050(8) 0.136(15) 0.094(10) -0.057(10) 0.016(7) -0.026(9)
C94 0.051(8) 0.098(12) 0.093(10) -0.025(9) -0.015(7) -0.028(8)
C95 0.066(8) 0.103(11) 0.101(10) -0.034(9) -0.013(7) -0.046(8)
C96 0.056(7) 0.071(9) 0.080(8) -0.021(7) -0.003(6) -0.032(6)
Cl1 0.124(14) 0.074(11) 0.047(8) -0.018(8) -0.023(8) -0.033(10)
Cl2 0.059(10) 0.149(19) 0.096(13) 0.059(13) -0.015(9) -0.041(11)
Cl3 0.042(9) 0.19(2) 0.115(16) -0.024(16) 0.011(9) 0.015(12)
C01 0.134 0.083 0.142 0.074 -0.10(3) -0.06(3)
C001 0.142 0.146 0.059 -0.040(12) 0.019(11) -0.117(6)
C002 0.142 0.146 0.059 -0.040(12) 0.019(11) -0.117(6)
C003 0.142 0.146 0.059 -0.040(12) 0.019(11) -0.117(6)

loop_
_atom_type_symbol
_atom_type_description
_atom_type_scat_dispersion_real
_atom_type_scat_dispersion_imag
_atom_type_scat_source
C C 0.0033 0.0016 'International Tables Vol C Tables 4.2.6.8 and 6.1.1.4'
H H 0.0000 0.0000 'International Tables Vol C Tables 4.2.6.8 and 6.1.1.4'
P P 0.1023 0.0942 'International Tables Vol C Tables 4.2.6.8 and 6.1.1.4'
S S 0.1246 0.1234 'International Tables Vol C Tables 4.2.6.8 and 6.1.1.4'
Ag Ag -0.8971 1.1015 'International Tables Vol C Tables 4.2.6.8 and 6.1.1.4'
Hg Hg -2.3894 9.2266 'International Tables Vol C Tables 4.2.6.8 and 6.1.1.4'
O O 0.0106 0.0060 'International Tables Vol C Tables 4.2.6.8 and 6.1.1.4'
Cl Cl 0.1484 0.1585 'International Tables Vol C Tables 4.2.6.8 and 6.1.1.4'

loop_
_geom_angle_atom_site_label_1
_geom_angle_atom_site_label_2
_geom_angle_atom_site_label_3
_geom_angle
_geom_angle_site_symmetry_3
S5 Hg1 S1 125.60(8) .
S5 Hg1 S4 117.08(9) .
S1 Hg1 S4 117.07(9) .
S6 Hg2 S3 145.80(10) .
S6 Hg2 S7 119.13(11) .
S3 Hg2 S7 86.51(8) .
S6 Hg2 S2 119.63(10) .
S3 Hg2 S2 84.45(8) .
S7 Hg2 S2 80.83(7) .
P3 Ag3 S2 124.30(9) .
P3 Ag3 S5 108.04(10) .
S2 Ag3 S5 104.35(9) .
P3 Ag3 S3 118.26(9) .
S2 Ag3 S3 85.92(8) .
S5 Ag3 S3 114.36(8) .
P2 Ag1 S4 124.37(9) .
P2 Ag1 S7 113.53(10) .
S4 Ag1 S7 113.55(8) .
P2 Ag1 S3 117.40(8) .
S4 Ag1 S3 94.87(8) .
S7 Ag1 S3 84.57(8) .
P1 Ag2 S2 117.98(9) .
P1 Ag2 S7 120.50(10) .
S2 Ag2 S7 85.83(8) .
P1 Ag2 S1 118.65(9) .
S2 Ag2 S1 108.55(9) .
S7 Ag2 S1 99.67(8) .
C67 S4 Hg1 105.1(2) .
C67 S4 Ag1 103.4(2) .
Hg1 S4 Ag1 97.49(9) .
C73A S3 C73 1(2) .
C73A S3 Hg2 113.5(11) .
C73 S3 Hg2 114.6(10) .
C73A S3 Ag3 116.7(8) .
C73 S3 Ag3 117.1(8) .
Hg2 S3 Ag3 92.66(8) .
C73A S3 Ag1 112.3(9) .
C73 S3 Ag1 111.3(9) .
Hg2 S3 Ag1 90.32(9) .
Ag3 S3 Ag1 124.66(9) .
C61 S7 Ag1 115.8(3) .
C61 S7 Ag2 110.3(3) .
Ag1 S7 Ag2 127.58(12) .
C61 S7 Hg2 113.6(3) .
Ag1 S7 Hg2 89.47(8) .
Ag2 S7 Hg2 94.02(8) .
C55 S1 Hg1 104.7(3) .
C55 S1 Ag2 102.7(3) .
Hg1 S1 Ag2 95.05(8) .
C85 S2 Ag3 107.2(3) .
C85 S2 Ag2 115.5(3) .
Ag3 S2 Ag2 128.72(10) .
C85 S2 Hg2 121.4(3) .
Ag3 S2 Hg2 88.54(8) .
Ag2 S2 Hg2 92.34(8) .
C91 S5 Hg1 106.9(3) .
C91 S5 Ag3 104.4(3) .
Hg1 S5 Ag3 88.61(9) .
C31A P2 C19 105.2(11) .
C31A P2 C25 102.0(11) .
C19 P2 C25 106.3(5) .
C31A P2 C31 6(2) .
C19 P2 C31 102.7(10) .
C25 P2 C31 107.5(11) .
C31A P2 Ag1 120.2(10) .
C19 P2 Ag1 109.3(3) .
C25 P2 Ag1 112.8(2) .
C31 P2 Ag1 117.3(10) .
C37 P3 C49 103.6(8) .
C37 P3 C43 102.0(9) .
C49 P3 C43 102.7(4) .
C37 P3 C37A 8.9(14) .
C49 P3 C37A 102.5(8) .
C43 P3 C37A 110.7(8) .
C37 P3 Ag3 118.5(8) .
C49 P3 Ag3 116.3(3) .
C43 P3 Ag3 111.7(3) .
C37A P3 Ag3 112.2(8) .
C1 P1 C7 105.0(4) .
C1 P1 C13 107.4(9) .
C7 P1 C13 103.8(8) .
C1 P1 C13A 103.8(9) .
C7 P1 C13A 102.9(8) .
C13 P1 C13A 4.3(14) .
C1 P1 Ag2 110.6(4) .
C7 P1 Ag2 116.7(3) .
C13 P1 Ag2 112.7(8) .
C13A P1 Ag2 116.5(7) .
C79 S6 Hg2 107.2(4) .
C6 C1 C2 120.3(10) .
C6 C1 P1 121.6(10) .
C2 C1 P1 117.8(8) .
C3 C2 C1 120.4(11) .
C2 C3 C4 120.5(13) .
C3 C4 C5 119.9(12) .
C4 C5 C6 121.1(12) .
C1 C6 C5 117.6(12) .
C8 C7 C12 120.0 .
C8 C7 P1 123.5(5) .
C12 C7 P1 116.5(5) .
C9 C8 C7 120.0 .
C8 C9 C10 120.0 .
C9 C10 C11 120.0 .
C12 C11 C10 120.0 .
C11 C12 C7 120.0 .
C14 C13 C18 120.0 .
C14 C13 P1 126.3(12) .
C18 C13 P1 113.7(12) .
C15 C14 C13 120.0 .
C14 C15 C16 120.0 .
C17 C16 C15 120.0 .
C16 C17 C18 120.0 .
C17 C18 C13 120.0 .
C14A C13A C18A 120.0 .
C14A C13A P1 119.6(12) .
C18A C13A P1 119.5(12) .
C15A C14A C13A 120.0 .
C14A C15A C16A 120.0 .
C17A C16A C15A 120.0 .
C16A C17A C18A 120.0 .
C17A C18A C13A 120.0 .
C20 C19 C24 119.0(11) .
C20 C19 P2 117.4(10) .
C24 C19 P2 123.6(8) .
C19 C20 C21 120.7(13) .
C22 C21 C20 119.3(13) .
C23 C22 C21 120.1(14) .
C22 C23 C24 121.5(14) .
C19 C24 C23 119.5(12) .
C26 C25 C30 120.0 .
C26 C25 P2 116.0(4) .
C30 C25 P2 123.8(4) .
C27 C26 C25 120.0 .
C26 C27 C28 120.0 .
C29 C28 C27 120.0 .
C28 C29 C30 120.0 .
C29 C30 C25 120.0 .
C32 C31 C36 120.0 .
C32 C31 P2 117.7(16) .
C36 C31 P2 122.0(16) .
C31 C32 C33 120.0 .
C34 C33 C32 120.0 .
C35 C34 C33 120.0 .
C34 C35 C36 120.0 .
C35 C36 C31 120.0 .
C32A C31A C36A 120.0 .
C32A C31A P2 124.7(16) .
C36A C31A P2 115.1(16) .
C31A C32A C33A 120.0 .
C32A C33A C34A 120.0 .
C35A C34A C33A 120.0 .
C36A C35A C34A 120.0 .
C35A C36A C31A 120.0 .
C38 C37 C42 120.0 .
C38 C37 P3 120.1(12) .
C42 C37 P3 119.9(12) .
C39 C38 C37 120.0 .
C40 C39 C38 120.0 .
C39 C40 C41 120.0 .
C40 C41 C42 120.0 .
C41 C42 C37 120.0 .
C38A C37A C42A 120.0 .
C38A C37A P3 116.1(12) .
C42A C37A P3 123.7(12) .
C39A C38A C37A 120.0 .
C38A C39A C40A 120.0 .
C41A C40A C39A 120.0 .
C40A C41A C42A 120.0 .
C41A C42A C37A 120.0 .
C48 C43 C44 118.6(12) .
C48 C43 P3 119.5(9) .
C44 C43 P3 121.9(9) .
C43 C44 C45 120.4(12) .
C46 C45 C44 117.7(12) .
C45 C46 C47 121.4(14) .
C48 C47 C46 119.5(15) .
C43 C48 C47 122.3(14) .
C50 C49 C54 120.0 .
C50 C49 P3 122.7(6) .
C54 C49 P3 116.9(6) .
C49 C50 C51 120.0 .
C52 C51 C50 120.0 .
C51 C52 C53 120.0 .
C52 C53 C54 120.0 .
C53 C54 C49 120.0 .
C56 C55 C60 120.0 .
C56 C55 S1 117.9(5) .
C60 C55 S1 122.0(5) .
C55 C56 C57 120.0 .
C58 C57 C56 120.0 .
C57 C58 C59 120.0 .
C60 C59 C58 120.0 .
C59 C60 C55 120.0 .
C62 C61 C66 120.0 .
C62 C61 S7 122.5(5) .
C66 C61 S7 117.4(5) .
C63 C62 C61 120.0 .
C62 C63 C64 120.0 .
C65 C64 C63 120.0 .
C64 C65 C66 120.0 .
C65 C66 C61 120.0 .
C68 C67 C72 120.0 .
C68 C67 S4 118.5(4) .
C72 C67 S4 121.3(4) .
C69 C68 C67 120.0 .
C68 C69 C70 120.0 .
C71 C70 C69 120.0 .
C70 C71 C72 120.0 .
C71 C72 C67 120.0 .
C74 C73 C78 120.0 .
C74 C73 S3 127.9(13) .
C78 C73 S3 112.0(13) .
C73 C74 C75 120.0 .
C76 C75 C74 120.0 .
C75 C76 C77 120.0 .
C78 C77 C76 120.0 .
C77 C78 C73 120.0 .
C74A C73A C78A 120.0 .
C74A C73A S3 116.2(13) .
C78A C73A S3 123.8(13) .
C73A C74A C75A 120.0 .
C74A C75A C76A 120.0 .
C77A C76A C75A 120.0 .
C76A C77A C78A 120.0 .
C77A C78A C73A 120.0 .
C80 C79 C84 118.8(13) .
C80 C79 S6 125.0(10) .
C84 C79 S6 115.9(12) .
C79 C80 C81 122.0(16) .
C82 C81 C80 117.5(16) .
C83 C82 C81 121.2(15) .
C82 C83 C84 122.9(17) .
C83 C84 C79 116.6(17) .
C86 C85 C90 116.4(10) .
C86 C85 S2 124.0(8) .
C90 C85 S2 119.5(8) .
C85 C86 C87 122.0(12) .
C88 C87 C86 120.4(13) .
C89 C88 C87 119.4(14) .
C88 C89 C90 121.0(13) .
C85 C90 C89 120.5(11) .
C96 C91 C92 121.0(10) .
C96 C91 S5 123.0(8) .
C92 C91 S5 116.0(9) .
C91 C92 C93 118.6(12) .
C94 C93 C92 117.4(12) .
C93 C94 C95 124.9(13) .
C94 C95 C96 117.4(14) .
C91 C96 C95 120.6(12) .
Cl1 C01 Cl3 123(2) .
Cl1 C01 Cl2 115.0(17) .
Cl3 C01 Cl2 98.9(16) .
C002 C001 C003 115.8(12) .
C001 C002 C003 122(3) 2_676
C001 C003 C002 122(3) 2_676

loop_
_geom_bond_atom_site_label_1
_geom_bond_atom_site_label_2
_geom_bond_distance
_geom_bond_site_symmetry_2
Hg1 S5 2.416(3) .
Hg1 S1 2.425(3) .
Hg1 S4 2.456(2) .
Hg2 S6 2.376(3) .
Hg2 S3 2.526(3) .
Hg2 S7 2.684(2) .
Hg2 S2 2.772(2) .
Ag3 P3 2.413(3) .
Ag3 S2 2.585(3) .
Ag3 S5 2.639(3) .
Ag3 S3 2.646(2) .
Ag1 P2 2.442(2) .
Ag1 S4 2.574(3) .
Ag1 S7 2.596(3) .
Ag1 S3 2.712(2) .
Ag2 P1 2.429(3) .
Ag2 S2 2.590(3) .
Ag2 S7 2.606(2) .
Ag2 S1 2.643(3) .
S4 C67 1.775(7) .
S3 C73A 1.762(10) .
S3 C73 1.783(11) .
S7 C61 1.763(7) .
S1 C55 1.780(6) .
S2 C85 1.766(9) .
S5 C91 1.792(10) .
P2 C31A 1.790(14) .
P2 C19 1.805(11) .
P2 C25 1.814(6) .
P2 C31 1.845(15) .
P3 C37 1.775(13) .
P3 C49 1.810(7) .
P3 C43 1.818(12) .
P3 C37A 1.856(14) .
P1 C1 1.820(10) .
P1 C7 1.820(7) .
P1 C13 1.824(14) .
P1 C13A 1.826(15) .
S6 C79 1.781(13) .
C1 C6 1.365(14) .
C1 C2 1.390(15) .
C2 C3 1.349(14) .
C3 C4 1.352(18) .
C4 C5 1.361(19) .
C5 C6 1.403(16) .
C7 C8 1.3900 .
C7 C12 1.3900 .
C8 C9 1.3900 .
C9 C10 1.3900 .
C10 C11 1.3900 .
C11 C12 1.3900 .
C13 C14 1.3900 .
C13 C18 1.3900 .
C14 C15 1.3900 .
C15 C16 1.3900 .
C16 C17 1.3900 .
C17 C18 1.3900 .
C13A C14A 1.3900 .
C13A C18A 1.3900 .
C14A C15A 1.3900 .
C15A C16A 1.3900 .
C16A C17A 1.3900 .
C17A C18A 1.3900 .
C19 C20 1.371(14) .
C19 C24 1.392(15) .
C20 C21 1.407(17) .
C21 C22 1.381(18) .
C22 C23 1.344(17) .
C23 C24 1.393(16) .
C25 C26 1.3900 .
C25 C30 1.3900 .
C26 C27 1.3900 .
C27 C28 1.3900 .
C28 C29 1.3900 .
C29 C30 1.3900 .
C31 C32 1.3900 .
C31 C36 1.3900 .
C32 C33 1.3900 .
C33 C34 1.3900 .
C34 C35 1.3900 .
C35 C36 1.3900 .
C31A C32A 1.3900 .
C31A C36A 1.3900 .
C32A C33A 1.3900 .
C33A C34A 1.3900 .
C34A C35A 1.3900 .
C35A C36A 1.3900 .
C37 C38 1.3900 .
C37 C42 1.3900 .
C38 C39 1.3900 .
C39 C40 1.3900 .
C40 C41 1.3900 .
C41 C42 1.3900 .
C37A C38A 1.3900 .
C37A C42A 1.3900 .
C38A C39A 1.3900 .
C39A C40A 1.3900 .
C40A C41A 1.3900 .
C41A C42A 1.3900 .
C43 C48 1.339(14) .
C43 C44 1.406(14) .
C44 C45 1.411(18) .
C45 C46 1.347(19) .
C46 C47 1.397(19) .
C47 C48 1.342(17) .
C49 C50 1.3900 .
C49 C54 1.3900 .
C50 C51 1.3900 .
C51 C52 1.3900 .
C52 C53 1.3900 .
C53 C54 1.3900 .
C55 C56 1.3900 .
C55 C60 1.3900 .
C56 C57 1.3900 .
C57 C58 1.3900 .
C58 C59 1.3900 .
C59 C60 1.3900 .
C61 C62 1.3900 .
C61 C66 1.3900 .
C62 C63 1.3900 .
C63 C64 1.3900 .
C64 C65 1.3900 .
C65 C66 1.3900 .
C67 C68 1.3900 .
C67 C72 1.3900 .
C68 C69 1.3900 .
C69 C70 1.3900 .
C70 C71 1.3900 .
C71 C72 1.3900 .
C73 C74 1.3900 .
C73 C78 1.3900 .
C74 C75 1.3900 .
C75 C76 1.3900 .
C76 C77 1.3900 .
C77 C78 1.3900 .
C73A C74A 1.3900 .
C73A C78A 1.3900 .
C74A C75A 1.3900 .
C75A C76A 1.3900 .
C76A C77A 1.3900 .
C77A C78A 1.3900 .
C79 C80 1.345(18) .
C79 C84 1.398(16) .
C80 C81 1.376(18) .
C81 C82 1.356(19) .
C82 C83 1.30(2) .
C83 C84 1.38(2) .
C85 C86 1.343(14) .
C85 C90 1.359(14) .
C86 C87 1.396(15) .
C87 C88 1.331(17) .
C88 C89 1.299(17) .
C89 C90 1.423(15) .
C91 C96 1.373(15) .
C91 C92 1.400(13) .
C92 C93 1.444(17) .
C93 C94 1.361(19) .
C94 C95 1.371(18) .
C95 C96 1.410(14) .
Cl1 C01 1.721(19) .
Cl2 C01 1.743(19) .
Cl3 C01 1.72(2) .
C001 C002 1.401(10) .
C001 C003 1.402(10) .
C002 C003 1.41(4) 2_676
C003 C002 1.41(4) 2_676
